data_4027486
loop_
_publ_author_name
'Alankriti Bajpai'
'Palani Natarajan'
'Paloth Venugopalan'
'Jarugu Narasimha Moorthy'

_publ_contact_author_address
;Departmet of chemistry
Indian Institute of Technology - Kanpur
Kanpur - 208 016
INDIA
;
_publ_contact_author_email moorthy@iitk.ac.in
_publ_contact_author_fax +915122597436
_publ_contact_author_name 'Prof. J. N. Moorthy'
_publ_contact_author_phone +915122597438
_publ_section_title
;
 Crystal Engineering: Lattice Inclusion Based on O-H...O Hydrogen-Bonded
 Self-Assembly and Guest-Induced Structural Mimicry
;
_journal_name_full 'Journal of Organic Chemistry'
_journal_page_first 7858
_journal_page_last 7865
_journal_paper_doi 10.1021/jo3010292
_journal_volume 77
_journal_year 2012
_chemical_formula_sum 'C30 H32 O2'
_chemical_formula_weight 424.58
_chemical_name_common 2,4-Bis(4-hydroxy-2,6-dimethylphenyl)-1,5-dimethylbenzene
_chemical_name_systematic
; 
2,4-Bis(4-hydroxy-2,6-dimethylphenyl)-1,5-dimethylbenzene-benzene
;
_space_group_IT_number 14
_symmetry_cell_setting monoclinic
_symmetry_space_group_name_Hall '-P 2ybc'
_symmetry_space_group_name_H-M 'P 1 21/c 1'
_atom_sites_solution_hydrogens geom
_atom_sites_solution_primary direct
_atom_sites_solution_secondary difmap
_audit_creation_method SHELXL-97
_cell_angle_alpha 90.00
_cell_angle_beta 98.360(3)
_cell_angle_gamma 90.00
_cell_formula_units_Z 4
_cell_length_a 8.2485(12)
_cell_length_b 18.038(3)
_cell_length_c 18.437(3)
_cell_measurement_temperature 293(2)
_cell_volume 2714.0(7)
_computing_structure_refinement 'SHELXL-97 (Sheldrick, 1997)'
_diffrn_ambient_temperature 293(2)
_diffrn_measured_fraction_theta_full 0.992
_diffrn_measured_fraction_theta_max 0.992
_diffrn_radiation_monochromator graphite
_diffrn_radiation_source 'fine-focus sealed tube'
_diffrn_radiation_type MoK\a
_diffrn_radiation_wavelength 0.71073
_diffrn_reflns_av_R_equivalents 0.0321
_diffrn_reflns_av_sigmaI/netI 0.0305
_diffrn_reflns_limit_h_max 9
_diffrn_reflns_limit_h_min -9
_diffrn_reflns_limit_k_max 21
_diffrn_reflns_limit_k_min -21
_diffrn_reflns_limit_l_max 21
_diffrn_reflns_limit_l_min -21
_diffrn_reflns_number 19129
_diffrn_reflns_theta_full 25.00
_diffrn_reflns_theta_max 25.00
_diffrn_reflns_theta_min 2.50
_exptl_absorpt_coefficient_mu 0.063
_exptl_crystal_density_diffrn 1.039
_exptl_crystal_F_000 912
_refine_diff_density_max 0.560
_refine_diff_density_min -0.226
_refine_diff_density_rms 0.058
_refine_ls_extinction_method none
_refine_ls_goodness_of_fit_ref 1.039
_refine_ls_hydrogen_treatment mixed
_refine_ls_matrix_type full
_refine_ls_number_parameters 307
_refine_ls_number_reflns 4742
_refine_ls_number_restraints 38
_refine_ls_restrained_S_all 1.048
_refine_ls_R_factor_all 0.1161
_refine_ls_R_factor_gt 0.0759
_refine_ls_shift/su_max 0.000
_refine_ls_shift/su_mean 0.000
_refine_ls_structure_factor_coef Fsqd
_refine_ls_weighting_details 'calc w=1/[\s^2^(Fo^2^)+(0.1626P)^2^+0.0000P] where P=(Fo^2^+2Fc^2^)/3'
_refine_ls_weighting_scheme calc
_refine_ls_wR_factor_gt 0.2181
_refine_ls_wR_factor_ref 0.2447
_reflns_number_gt 3006
_reflns_number_total 4742
_reflns_threshold_expression >2sigma(I)
_cod_data_source_file jo3010292_si_001.cif
_cod_data_source_block BX-B
_cod_database_code 4027486

loop_
_symmetry_equiv_pos_as_xyz
'x, y, z'
'-x, y+1/2, -z+1/2'
'-x, -y, -z'
'x, -y-1/2, z-1/2'

loop_
_atom_site_label
_atom_site_type_symbol
_atom_site_fract_x
_atom_site_fract_y
_atom_site_fract_z
_atom_site_U_iso_or_equiv
_atom_site_adp_type
_atom_site_occupancy
_atom_site_symmetry_multiplicity
_atom_site_calc_flag
_atom_site_refinement_flags
_atom_site_disorder_assembly
_atom_site_disorder_group
O1 O -0.0847(2) 0.03105(12) 0.55048(10) 0.0716(6) Uani 1 1 d . . .
H1A H -0.0308 0.0013 0.5303 0.107 Uiso 0.50 1 d PR . .
H1B H -0.1825 0.0443 0.5349 0.107 Uiso 0.50 1 d PR . .
O2 O 0.5921(2) 0.43790(10) 1.00957(13) 0.0784(7) Uani 1 1 d . . .
H2A H 0.5220 0.4696 0.9979 0.118 Uiso 0.50 1 d PR . .
H2B H 0.7004 0.4398 1.0166 0.118 Uiso 0.50 1 d PR . .
C1 C 0.1851(3) 0.07007(14) 0.84853(13) 0.0491(6) Uani 1 1 d . . .
C2 C 0.2555(3) 0.13799(13) 0.87108(13) 0.0478(6) Uani 1 1 d . . .
H2A H 0.2605 0.1747 0.8360 0.057 Uiso 1 1 calc R . .
C3 C 0.3185(3) 0.15344(13) 0.94361(13) 0.0454(6) Uani 1 1 d . . .
C4 C 0.3139(3) 0.09815(14) 0.99607(13) 0.0535(7) Uani 1 1 d . . .
C5 C 0.2417(4) 0.03049(15) 0.97342(14) 0.0622(8) Uani 1 1 d . . .
H5 H 0.2366 -0.0062 1.0084 0.075 Uiso 1 1 calc R . .
C6 C 0.1774(4) 0.01536(15) 0.90157(15) 0.0598(7) Uani 1 1 d . . .
C7 C 0.1013(5) -0.05990(18) 0.88130(19) 0.0861(11) Uani 1 1 d . . .
H7A H 0.1748 -0.0887 0.8568 0.129 Uiso 1 1 calc R . .
H7B H -0.0004 -0.0533 0.8494 0.129 Uiso 1 1 calc R . .
H7C H 0.0816 -0.0852 0.9250 0.129 Uiso 1 1 calc R . .
C8 C 0.3809(5) 0.10969(17) 1.07517(15) 0.0762(9) Uani 1 1 d . . .
H8A H 0.4885 0.1309 1.0790 0.114 Uiso 1 1 calc R . .
H8B H 0.3868 0.0629 1.1003 0.114 Uiso 1 1 calc R . .
H8C H 0.3103 0.1426 1.0970 0.114 Uiso 1 1 calc R . .
C9 C 0.1152(3) 0.05788(14) 0.76990(13) 0.0486(6) Uani 1 1 d . . .
C10 C -0.0511(3) 0.07079(18) 0.74675(15) 0.0640(8) Uani 1 1 d . . .
C11 C -0.1158(3) 0.06132(19) 0.67316(15) 0.0669(8) Uani 1 1 d . . .
H11 H -0.2264 0.0705 0.6577 0.080 Uiso 1 1 calc R . .
C12 C -0.0178(3) 0.03870(15) 0.62354(14) 0.0525(7) Uani 1 1 d . . .
C13 C 0.1444(3) 0.02458(15) 0.64558(14) 0.0547(7) Uani 1 1 d . . .
H13 H 0.2095 0.0082 0.6117 0.066 Uiso 1 1 calc R . .
C14 C 0.2134(3) 0.03457(15) 0.71879(14) 0.0531(7) Uani 1 1 d . . .
C15 C 0.3934(4) 0.0199(2) 0.74157(19) 0.0901(12) Uani 1 1 d . . .
H15A H 0.4430 0.0618 0.7682 0.135 Uiso 1 1 calc R . .
H15B H 0.4449 0.0118 0.6988 0.135 Uiso 1 1 calc R . .
H15C H 0.4070 -0.0234 0.7722 0.135 Uiso 1 1 calc R . .
C16 C -0.1599(4) 0.0958(3) 0.8010(2) 0.1148(16) Uani 1 1 d . . .
H16A H -0.2713 0.0823 0.7835 0.172 Uiso 1 1 calc R . .
H16B H -0.1524 0.1487 0.8066 0.172 Uiso 1 1 calc R . .
H16C H -0.1255 0.0725 0.8475 0.172 Uiso 1 1 calc R . .
C17 C 0.3917(3) 0.22837(13) 0.96279(13) 0.0451(6) Uani 1 1 d . . .
C18 C 0.5598(3) 0.23998(14) 0.96656(14) 0.0522(7) Uani 1 1 d . . .
C19 C 0.6249(3) 0.31041(14) 0.98323(16) 0.0556(7) Uani 1 1 d . . .
H19 H 0.7374 0.3178 0.9868 0.067 Uiso 1 1 calc R . .
C20 C 0.5255(3) 0.36851(13) 0.99432(15) 0.0513(7) Uani 1 1 d . . .
C21 C 0.3595(3) 0.35779(14) 0.99021(16) 0.0572(7) Uani 1 1 d . . .
H21 H 0.2922 0.3977 0.9974 0.069 Uiso 1 1 calc R . .
C22 C 0.2910(3) 0.28841(14) 0.97557(14) 0.0522(7) Uani 1 1 d . . .
C23 C 0.1097(4) 0.27816(19) 0.9723(2) 0.0857(11) Uani 1 1 d . . .
H23A H 0.0643 0.2599 0.9248 0.128 Uiso 1 1 calc R . .
H23B H 0.0599 0.3248 0.9809 0.128 Uiso 1 1 calc R . .
H23C H 0.0887 0.2432 1.0091 0.128 Uiso 1 1 calc R . .
C24 C 0.6708(4) 0.17768(18) 0.9516(2) 0.0890(11) Uani 1 1 d . . .
H24A H 0.7828 0.1936 0.9622 0.134 Uiso 1 1 calc R . .
H24B H 0.6468 0.1635 0.9010 0.134 Uiso 1 1 calc R . .
H24C H 0.6537 0.1360 0.9820 0.134 Uiso 1 1 calc R . .
C25 C 0.4218(12) 0.3048(5) 0.7586(5) 0.297(17) Uani 0.56 1 d PGU A 1
H25A H 0.5351 0.3091 0.7690 0.357 Uiso 0.56 1 calc PR A 1
C26 C 0.3219(17) 0.3513(4) 0.7928(4) 0.177(6) Uani 0.56 1 d PGU A 1
H26A H 0.3685 0.3867 0.8262 0.213 Uiso 0.56 1 calc PR A 1
C27 C 0.1525(16) 0.3448(5) 0.7773(5) 0.172(6) Uani 0.56 1 d PGU A 1
H27A H 0.0857 0.3760 0.8002 0.207 Uiso 0.56 1 calc PR A 1
C28 C 0.0829(12) 0.2919(6) 0.7275(6) 0.328(18) Uani 0.56 1 d PGU A 1
H28A H -0.0304 0.2876 0.7171 0.394 Uiso 0.56 1 calc PR A 1
C29 C 0.1828(17) 0.2454(4) 0.6932(4) 0.171(7) Uani 0.56 1 d PGU A 1
H29A H 0.1362 0.2099 0.6599 0.205 Uiso 0.56 1 calc PR A 1
C30 C 0.3522(16) 0.2518(4) 0.7088(4) 0.218(11) Uani 0.56 1 d PGU A 1
H30A H 0.4190 0.2207 0.6858 0.262 Uiso 0.56 1 calc PR A 1
C25A C 0.412(2) 0.3217(10) 0.7743(10) 0.169(16) Uiso 0.26 1 d PG B 2
H25B H 0.3797 0.3581 0.8049 0.202 Uiso 0.26 1 calc PR B 2
C26A C 0.578(2) 0.3094(9) 0.7725(9) 0.113(6) Uiso 0.26 1 d PGU B 2
H26B H 0.6563 0.3376 0.8018 0.135 Uiso 0.26 1 calc PR B 2
C27A C 0.6271(13) 0.2550(9) 0.7269(8) 0.291(17) Uiso 0.26 1 d PGU B 2
H27B H 0.7379 0.2468 0.7257 0.349 Uiso 0.26 1 calc PR B 2
C28A C 0.5102(16) 0.2129(6) 0.6831(6) 0.072(3) Uiso 0.26 1 d PGU B 2
H28B H 0.5430 0.1765 0.6525 0.087 Uiso 0.26 1 calc PR B 2
C29A C 0.3445(14) 0.2252(9) 0.6849(9) 0.098(6) Uiso 0.26 1 d PG B 2
H29B H 0.2664 0.1970 0.6555 0.117 Uiso 0.26 1 calc PR B 2
C30A C 0.2956(16) 0.2796(12) 0.7305(12) 0.36(4) Uiso 0.26 1 d PG B 2
H30B H 0.1847 0.2878 0.7317 0.432 Uiso 0.26 1 calc PR B 2
C25B C 0.418(2) 0.2119(9) 0.6817(9) 0.065(4) Uiso 0.18 1 d PG C 3
H25C H 0.4657 0.1765 0.6547 0.078 Uiso 0.18 1 calc PR C 3
C26B C 0.249(2) 0.2187(9) 0.6741(8) 0.099(9) Uiso 0.18 1 d PG C 3
H26C H 0.1828 0.1878 0.6420 0.119 Uiso 0.18 1 calc PR C 3
C27B C 0.1783(15) 0.2717(9) 0.7144(9) 0.085(7) Uiso 0.18 1 d PG C 3
H27C H 0.0649 0.2762 0.7093 0.102 Uiso 0.18 1 calc PR C 3
C28B C 0.2772(18) 0.3179(8) 0.7624(9) 0.070(6) Uiso 0.18 1 d PG C 3
H28C H 0.2300 0.3533 0.7894 0.084 Uiso 0.18 1 calc PR C 3
C29B C 0.4467(17) 0.3111(9) 0.7700(10) 0.073(7) Uiso 0.18 1 d PG C 3
H29C H 0.5129 0.3420 0.8021 0.088 Uiso 0.18 1 calc PR C 3
C30B C 0.5173(15) 0.2581(10) 0.7297(10) 0.163(16) Uiso 0.18 1 d PG C 3
H30C H 0.6307 0.2536 0.7348 0.195 Uiso 0.18 1 calc PR C 3

loop_
_atom_site_aniso_label
_atom_site_aniso_U_11
_atom_site_aniso_U_22
_atom_site_aniso_U_33
_atom_site_aniso_U_23
_atom_site_aniso_U_13
_atom_site_aniso_U_12
O1 0.0635(12) 0.1001(16) 0.0457(11) -0.0178(10) -0.0106(9) 0.0119(11)
O2 0.0620(13) 0.0449(11) 0.1185(18) -0.0024(11) -0.0197(12) -0.0091(9)
C1 0.0502(15) 0.0484(15) 0.0468(14) -0.0026(11) 0.0006(11) -0.0005(11)
C2 0.0538(15) 0.0456(14) 0.0427(13) -0.0010(11) 0.0024(11) -0.0009(11)
C3 0.0476(14) 0.0436(14) 0.0445(13) -0.0043(10) 0.0045(11) 0.0004(11)
C4 0.0679(17) 0.0476(15) 0.0431(14) -0.0034(11) 0.0013(12) -0.0038(12)
C5 0.090(2) 0.0464(16) 0.0466(15) 0.0034(11) -0.0002(14) -0.0103(14)
C6 0.0736(19) 0.0474(15) 0.0548(16) -0.0060(12) -0.0025(13) -0.0070(13)
C7 0.117(3) 0.0595(19) 0.075(2) -0.0019(16) -0.011(2) -0.0259(18)
C8 0.112(3) 0.0655(19) 0.0454(16) -0.0012(13) -0.0060(16) -0.0170(17)
C9 0.0497(15) 0.0507(14) 0.0431(14) -0.0064(11) -0.0011(11) -0.0009(11)
C10 0.0501(16) 0.089(2) 0.0510(16) -0.0162(15) 0.0010(12) 0.0055(14)
C11 0.0431(15) 0.100(2) 0.0550(17) -0.0190(15) -0.0029(12) 0.0116(15)
C12 0.0470(15) 0.0648(17) 0.0425(14) -0.0101(12) -0.0044(11) 0.0055(12)
C13 0.0496(15) 0.0694(18) 0.0452(14) -0.0059(12) 0.0074(12) 0.0091(13)
C14 0.0438(14) 0.0611(16) 0.0516(15) -0.0086(12) -0.0019(11) 0.0044(12)
C15 0.0557(19) 0.135(3) 0.074(2) -0.018(2) -0.0068(16) 0.024(2)
C16 0.065(2) 0.209(5) 0.069(2) -0.043(3) 0.0050(17) 0.032(3)
C17 0.0481(14) 0.0447(14) 0.0414(13) -0.0028(10) 0.0024(10) -0.0032(11)
C18 0.0467(15) 0.0522(15) 0.0574(16) -0.0026(12) 0.0060(11) 0.0045(12)
C19 0.0392(14) 0.0539(16) 0.0724(18) -0.0005(13) 0.0037(12) -0.0060(12)
C20 0.0459(15) 0.0404(14) 0.0632(16) -0.0014(11) -0.0068(12) -0.0030(11)
C21 0.0490(16) 0.0446(14) 0.0743(19) -0.0121(13) -0.0032(13) 0.0059(11)
C22 0.0441(14) 0.0511(15) 0.0591(16) -0.0066(12) 0.0002(11) -0.0004(12)
C23 0.0476(18) 0.072(2) 0.137(3) -0.026(2) 0.0118(18) -0.0047(15)
C24 0.066(2) 0.066(2) 0.140(3) -0.018(2) 0.031(2) 0.0089(16)
C25 0.70(5) 0.113(11) 0.114(11) 0.099(10) 0.16(2) 0.068(19)
C26 0.286(18) 0.169(12) 0.070(6) 0.064(7) 0.005(9) -0.079(13)
C27 0.235(16) 0.125(9) 0.140(10) 0.065(7) -0.030(10) -0.040(9)
C28 0.263(17) 0.35(3) 0.42(3) 0.36(3) 0.20(2) 0.183(19)
C29 0.33(2) 0.089(8) 0.078(6) 0.058(7) -0.010(10) -0.039(10)
C30 0.57(4) 0.042(5) 0.037(4) 0.011(4) 0.030(10) -0.044(9)

loop_
_atom_type_symbol
_atom_type_description
_atom_type_scat_dispersion_real
_atom_type_scat_dispersion_imag
_atom_type_scat_source
C C 0.0033 0.0016 'International Tables Vol C Tables 4.2.6.8 and 6.1.1.4'
H H 0.0000 0.0000 'International Tables Vol C Tables 4.2.6.8 and 6.1.1.4'
O O 0.0106 0.0060 'International Tables Vol C Tables 4.2.6.8 and 6.1.1.4'

loop_
_geom_angle_atom_site_label_1
_geom_angle_atom_site_label_2
_geom_angle_atom_site_label_3
_geom_angle
C12 O1 H1A 109.9
C12 O1 H1B 121.6
H1A O1 H1B 125.5
C20 O2 H2A 109.6
C20 O2 H2B 115.4
H2A O2 H2B 132.1
C2 C1 C6 118.1(2)
C2 C1 C9 120.2(2)
C6 C1 C9 121.6(2)
C3 C2 C1 123.0(2)
C3 C2 H2A 118.5
C1 C2 H2A 118.5
C2 C3 C4 118.7(2)
C2 C3 C17 119.2(2)
C4 C3 C17 122.1(2)
C3 C4 C5 118.2(2)
C3 C4 C8 122.2(2)
C5 C4 C8 119.6(2)
C6 C5 C4 123.2(2)
C6 C5 H5 118.4
C4 C5 H5 118.4
C5 C6 C1 118.8(2)
C5 C6 C7 120.0(3)
C1 C6 C7 121.2(2)
C6 C7 H7A 109.5
C6 C7 H7B 109.5
H7A C7 H7B 109.5
C6 C7 H7C 109.5
H7A C7 H7C 109.5
H7B C7 H7C 109.5
C4 C8 H8A 109.5
C4 C8 H8B 109.5
H8A C8 H8B 109.5
C4 C8 H8C 109.5
H8A C8 H8C 109.5
H8B C8 H8C 109.5
C14 C9 C10 119.0(2)
C14 C9 C1 121.3(2)
C10 C9 C1 119.6(2)
C11 C10 C9 119.8(2)
C11 C10 C16 120.1(3)
C9 C10 C16 120.1(2)
C12 C11 C10 120.5(2)
C12 C11 H11 119.8
C10 C11 H11 119.8
C13 C12 C11 120.4(2)
C13 C12 O1 120.3(2)
C11 C12 O1 119.3(2)
C12 C13 C14 120.5(2)
C12 C13 H13 119.8
C14 C13 H13 119.8
C9 C14 C13 119.8(2)
C9 C14 C15 120.7(2)
C13 C14 C15 119.5(2)
C14 C15 H15A 109.5
C14 C15 H15B 109.5
H15A C15 H15B 109.5
C14 C15 H15C 109.5
H15A C15 H15C 109.5
H15B C15 H15C 109.5
C10 C16 H16A 109.5
C10 C16 H16B 109.5
H16A C16 H16B 109.5
C10 C16 H16C 109.5
H16A C16 H16C 109.5
H16B C16 H16C 109.5
C18 C17 C22 118.9(2)
C18 C17 C3 120.6(2)
C22 C17 C3 120.4(2)
C17 C18 C19 119.7(2)
C17 C18 C24 120.5(2)
C19 C18 C24 119.8(2)
C20 C19 C18 120.8(2)
C20 C19 H19 119.6
C18 C19 H19 119.6
C19 C20 C21 120.0(2)
C19 C20 O2 119.8(2)
C21 C20 O2 120.2(2)
C20 C21 C22 120.9(2)
C20 C21 H21 119.6
C22 C21 H21 119.6
C21 C22 C17 119.7(2)
C21 C22 C23 119.7(2)
C17 C22 C23 120.6(2)
C22 C23 H23A 109.5
C22 C23 H23B 109.5
H23A C23 H23B 109.5
C22 C23 H23C 109.5
H23A C23 H23C 109.5
H23B C23 H23C 109.5
C18 C24 H24A 109.5
C18 C24 H24B 109.5
H24A C24 H24B 109.5
C18 C24 H24C 109.5
H24A C24 H24C 109.5
H24B C24 H24C 109.5
C26 C25 C30 120.0
C26 C25 H25A 120.0
C30 C25 H25A 120.0
C25 C26 C27 120.0
C25 C26 H26A 120.0
C27 C26 H26A 120.0
C28 C27 C26 120.0
C28 C27 H27A 120.0
C26 C27 H27A 120.0
C27 C28 C29 120.0
C27 C28 H28A 120.0
C29 C28 H28A 120.0
C30 C29 C28 120.0
C30 C29 H29A 120.0
C28 C29 H29A 120.0
C29 C30 C25 120.0
C29 C30 H30A 120.0
C25 C30 H30A 120.0
C26A C25A C30A 120.0
C26A C25A H25B 120.0
C30A C25A H25B 120.0
C27A C26A C25A 120.0
C27A C26A H26B 120.0
C25A C26A H26B 120.0
C28A C27A C26A 120.0
C28A C27A H27B 120.0
C26A C27A H27B 120.0
C27A C28A C29A 120.0
C27A C28A H28B 120.0
C29A C28A H28B 120.0
C30A C29A C28A 120.0
C30A C29A H29B 120.0
C28A C29A H29B 120.0
C29A C30A C25A 120.0
C29A C30A H30B 120.0
C25A C30A H30B 120.0
C26B C25B C30B 120.0
C26B C25B H25C 120.0
C30B C25B H25C 120.0
C27B C26B C25B 120.0
C27B C26B H26C 120.0
C25B C26B H26C 120.0
C26B C27B C28B 120.0
C26B C27B H27C 120.0
C28B C27B H27C 120.0
C29B C28B C27B 120.0
C29B C28B H28C 120.0
C27B C28B H28C 120.0
C30B C29B C28B 120.0
C30B C29B H29C 120.0
C28B C29B H29C 120.0
C29B C30B C25B 120.0
C29B C30B H30C 120.0
C25B C30B H30C 120.0

loop_
_geom_bond_atom_site_label_1
_geom_bond_atom_site_label_2
_geom_bond_distance
O1 C12 1.386(3)
O1 H1A 0.8199
O1 H1B 0.8500
O2 C20 1.379(3)
O2 H2A 0.8199
O2 H2B 0.8846
C1 C2 1.393(3)
C1 C6 1.397(4)
C1 C9 1.496(3)
C2 C3 1.391(3)
C2 H2A 0.9300
C3 C4 1.394(3)
C3 C17 1.501(3)
C4 C5 1.395(4)
C4 C8 1.497(4)
C5 C6 1.381(4)
C5 H5 0.9300
C6 C7 1.519(4)
C7 H7A 0.9600
C7 H7B 0.9600
C7 H7C 0.9600
C8 H8A 0.9600
C8 H8B 0.9600
C8 H8C 0.9600
C9 C14 1.394(4)
C9 C10 1.396(4)
C10 C11 1.394(4)
C10 C16 1.507(4)
C11 C12 1.368(4)
C11 H11 0.9300
C12 C13 1.365(4)
C13 C14 1.398(4)
C13 H13 0.9300
C14 C15 1.507(4)
C15 H15A 0.9600
C15 H15B 0.9600
C15 H15C 0.9600
C16 H16A 0.9600
C16 H16B 0.9600
C16 H16C 0.9600
C17 C18 1.395(3)
C17 C22 1.405(3)
C18 C19 1.396(4)
C18 C24 1.500(4)
C19 C20 1.364(4)
C19 H19 0.9300
C20 C21 1.374(4)
C21 C22 1.383(4)
C21 H21 0.9300
C22 C23 1.500(4)
C23 H23A 0.9600
C23 H23B 0.9600
C23 H23C 0.9600
C24 H24A 0.9600
C24 H24B 0.9600
C24 H24C 0.9600
C25 C26 1.3900
C25 C30 1.3900
C25 H25A 0.9300
C26 C27 1.3900
C26 H26A 0.9300
C27 C28 1.3900
C27 H27A 0.9300
C28 C29 1.3900
C28 H28A 0.9300
C29 C30 1.3900
C29 H29A 0.9300
C30 H30A 0.9300
C25A C26A 1.3900
C25A C30A 1.3900
C25A H25B 0.9300
C26A C27A 1.3900
C26A H26B 0.9300
C27A C28A 1.3900
C27A H27B 0.9300
C28A C29A 1.3900
C28A H28B 0.9300
C29A C30A 1.3900
C29A H29B 0.9300
C30A H30B 0.9300
C25B C26B 1.3900
C25B C30B 1.3900
C25B H25C 0.9300
C26B C27B 1.3900
C26B H26C 0.9300
C27B C28B 1.3900
C27B H27C 0.9300
C28B C29B 1.3900
C28B H28C 0.9300
C29B C30B 1.3900
C29B H29C 0.9300
C30B H30C 0.9300
